data_7207988
loop_
_publ_author_name
'Hou, Qin'
'Bai, Fu-Quan'
'Jia, Ming-Jun'
'Jin, Juan'
'Yu, Jie-Hui'
'Xu, Ji-Qing'

_publ_section_title
;
 New organically templated chained and layered iodoplumbates
;
_journal_issue 11
_journal_name_full CrystEngComm
_journal_page_first 4000
_journal_paper_doi 10.1039/c2ce25102g
_journal_volume 14
_journal_year 2012
_chemical_formula_sum 'C10 H26 I6 N2 O Pb2'
_chemical_formula_weight 1366.11
_chemical_name_systematic
;
?
;
_space_group_IT_number 2
_symmetry_cell_setting triclinic
_symmetry_space_group_name_Hall '-P 1'
_symmetry_space_group_name_H-M 'P -1'
_atom_sites_solution_hydrogens geom
_atom_sites_solution_primary direct
_atom_sites_solution_secondary difmap
_audit_creation_method SHELXL-97
_cell_angle_alpha 108.705(4)
_cell_angle_beta 95.269(4)
_cell_angle_gamma 92.523(4)
_cell_formula_units_Z 2
_cell_length_a 8.8807(5)
_cell_length_b 11.6550(7)
_cell_length_c 14.2611(10)
_cell_measurement_temperature 293(2)
_cell_volume 1387.99(15)
_computing_cell_refinement Bruker
_computing_data_collection Bruker
_computing_data_reduction Bruker
_computing_structure_refinement 'SHELXL-97 (Sheldrick, 1997)'
_computing_structure_solution 'SHELXS-97 (Sheldrick, 1990)'
_diffrn_ambient_temperature 293(2)
_diffrn_measured_fraction_theta_full 0.995
_diffrn_measured_fraction_theta_max 0.995
_diffrn_measurement_device_type siements
_diffrn_measurement_method Omega
_diffrn_radiation_monochromator graphite
_diffrn_radiation_source 'fine-focus sealed tube'
_diffrn_radiation_type MoK\a
_diffrn_radiation_wavelength 0.71073
_diffrn_reflns_av_R_equivalents 0.0643
_diffrn_reflns_av_sigmaI/netI 0.1046
_diffrn_reflns_limit_h_max 11
_diffrn_reflns_limit_h_min -11
_diffrn_reflns_limit_k_max 15
_diffrn_reflns_limit_k_min -15
_diffrn_reflns_limit_l_max 14
_diffrn_reflns_limit_l_min -18
_diffrn_reflns_number 10170
_diffrn_reflns_theta_full 28.24
_diffrn_reflns_theta_max 28.24
_diffrn_reflns_theta_min 1.85
_diffrn_standards_decay_% none
_diffrn_standards_interval_time none
_diffrn_standards_number none
_exptl_absorpt_coefficient_mu 18.787
_exptl_absorpt_correction_T_max 0.153
_exptl_absorpt_correction_T_min 0.133
_exptl_absorpt_correction_type empirical
_exptl_crystal_colour orange
_exptl_crystal_density_diffrn 3.269
_exptl_crystal_density_method 'not measured'
_exptl_crystal_description block
_exptl_crystal_F_000 1180
_exptl_crystal_size_max 0.1
_exptl_crystal_size_mid 0.1
_exptl_crystal_size_min 0.1
_refine_diff_density_max 1.611
_refine_diff_density_min -1.735
_refine_diff_density_rms 0.277
_refine_ls_extinction_method none
_refine_ls_goodness_of_fit_ref 1.028
_refine_ls_hydrogen_treatment constr
_refine_ls_matrix_type full
_refine_ls_number_parameters 185
_refine_ls_number_reflns 6823
_refine_ls_number_restraints 0
_refine_ls_restrained_S_all 1.028
_refine_ls_R_factor_all 0.1045
_refine_ls_R_factor_gt 0.0476
_refine_ls_shift/su_max 0.001
_refine_ls_shift/su_mean 0.000
_refine_ls_structure_factor_coef Fsqd
_refine_ls_weighting_details 'calc w=1/[\s^2^(Fo^2^)+(0.0150P)^2^+0.0000P] where P=(Fo^2^+2Fc^2^)/3'
_refine_ls_weighting_scheme calc
_refine_ls_wR_factor_gt 0.0827
_refine_ls_wR_factor_ref 0.0935
_reflns_number_gt 3734
_reflns_number_total 6823
_reflns_threshold_expression >2sigma(I)
_cod_data_source_file c2ce25102g.txt
_cod_data_source_block 1
_cod_original_sg_symbol_H-M P-1
_cod_database_code 7207988

loop_
_symmetry_equiv_pos_as_xyz
'x, y, z'
'-x, -y, -z'

loop_
_atom_site_label
_atom_site_type_symbol
_atom_site_fract_x
_atom_site_fract_y
_atom_site_fract_z
_atom_site_U_iso_or_equiv
_atom_site_adp_type
_atom_site_occupancy
_atom_site_symmetry_multiplicity
_atom_site_calc_flag
_atom_site_refinement_flags
Pb1 Pb 0.47098(5) 0.53293(5) 0.17563(4) 0.04283(14) Uani 1 1 d .
Pb2 Pb 0.05530(5) 0.69009(5) 0.12376(4) 0.04581(15) Uani 1 1 d .
I1 I 0.52021(11) 0.39520(10) 0.32364(8) 0.0674(3) Uani 1 1 d .
I2 I 0.78192(9) 0.70327(10) 0.25254(8) 0.0670(3) Uani 1 1 d .
I3 I 0.36089(9) 0.67084(8) 0.00132(7) 0.0509(2) Uani 1 1 d .
I4 I 0.14556(10) 0.37642(9) 0.09391(8) 0.0636(3) Uani 1 1 d .
I5 I 0.29792(9) 0.73084(8) 0.31848(7) 0.0479(2) Uani 1 1 d .
I6 I 0.06224(10) 0.95233(9) 0.14103(8) 0.0649(3) Uani 1 1 d .
OW1 O -0.1088(14) 0.3102(12) 0.2622(11) 0.119(4) Uiso 1 1 d .
N1 N 0.0379(13) 0.3765(10) 0.4489(9) 0.064(4) Uani 1 1 d .
N2 N 0.4711(10) 0.0210(9) -0.0944(7) 0.042(3) Uani 1 1 d .
C1 C -0.046(2) 0.4093(18) 0.5352(15) 0.112(7) Uani 1 1 d .
H1A H -0.1123 0.3393 0.5322 0.134 Uiso 1 1 calc R
H1B H 0.0251 0.4280 0.5948 0.134 Uiso 1 1 calc R
C2 C 0.1362(17) 0.4897(16) 0.4559(15) 0.096(6) Uani 1 1 d .
H2A H 0.2119 0.5090 0.5133 0.115 Uiso 1 1 calc R
H2B H 0.1886 0.4744 0.3968 0.115 Uiso 1 1 calc R
C3 C 0.148(2) 0.280(2) 0.4481(15) 0.110(7) Uani 1 1 d .
H3A H 0.2083 0.2686 0.3928 0.132 Uiso 1 1 calc R
H3B H 0.2159 0.3055 0.5095 0.132 Uiso 1 1 calc R
C4 C 0.060(2) 0.1664(17) 0.4378(16) 0.114(7) Uani 1 1 d .
H4A H -0.0072 0.1415 0.3761 0.136 Uiso 1 1 calc R
H4B H -0.0016 0.1792 0.4925 0.136 Uiso 1 1 calc R
C5 C 0.167(2) 0.0649(19) 0.4380(16) 0.149(10) Uani 1 1 d .
H5A H 0.1080 -0.0084 0.4323 0.224 Uiso 1 1 calc R
H5B H 0.2339 0.0897 0.4991 0.224 Uiso 1 1 calc R
H5C H 0.2260 0.0507 0.3827 0.224 Uiso 1 1 calc R
C6 C 0.5606(13) -0.0842(13) -0.0864(10) 0.054(4) Uani 1 1 d .
H6A H 0.6351 -0.1009 -0.1338 0.065 Uiso 1 1 calc R
H6B H 0.4934 -0.1568 -0.1000 0.065 Uiso 1 1 calc R
C7 C 0.3613(14) 0.0456(14) -0.0197(10) 0.058(4) Uani 1 1 d .
H7A H 0.2945 -0.0269 -0.0318 0.070 Uiso 1 1 calc R
H7B H 0.2996 0.1094 -0.0274 0.070 Uiso 1 1 calc R
C8 C 0.3855(16) -0.0129(14) -0.1987(10) 0.065(4) Uani 1 1 d .
H8A H 0.3239 -0.0885 -0.2124 0.078 Uiso 1 1 calc R
H8B H 0.3179 0.0496 -0.2005 0.078 Uiso 1 1 calc R
C9 C 0.4884(17) -0.0272(16) -0.2779(11) 0.079(5) Uani 1 1 d .
H9A H 0.5558 -0.0900 -0.2764 0.095 Uiso 1 1 calc R
H9B H 0.5502 0.0483 -0.2643 0.095 Uiso 1 1 calc R
C10 C 0.397(2) -0.0618(18) -0.3851(12) 0.108(7) Uani 1 1 d .
H10A H 0.4674 -0.0701 -0.4339 0.162 Uiso 1 1 calc R
H10B H 0.3319 0.0009 -0.3872 0.162 Uiso 1 1 calc R
H10C H 0.3377 -0.1374 -0.3994 0.162 Uiso 1 1 calc R

loop_
_atom_site_aniso_label
_atom_site_aniso_U_11
_atom_site_aniso_U_22
_atom_site_aniso_U_33
_atom_site_aniso_U_23
_atom_site_aniso_U_13
_atom_site_aniso_U_12
Pb1 0.0396(3) 0.0482(3) 0.0411(3) 0.0146(3) 0.0049(2) 0.0056(2)
Pb2 0.0406(3) 0.0526(3) 0.0456(3) 0.0179(3) 0.0050(2) 0.0037(2)
I1 0.0714(6) 0.0787(8) 0.0623(7) 0.0376(7) 0.0041(5) 0.0090(5)
I2 0.0425(5) 0.0939(8) 0.0588(7) 0.0185(6) 0.0091(5) -0.0127(5)
I3 0.0563(5) 0.0518(6) 0.0500(6) 0.0196(5) 0.0205(5) 0.0082(4)
I4 0.0538(5) 0.0656(7) 0.0634(7) 0.0178(6) -0.0128(5) -0.0145(5)
I5 0.0517(5) 0.0493(6) 0.0408(5) 0.0107(5) 0.0092(4) 0.0060(4)
I6 0.0596(6) 0.0584(6) 0.0777(8) 0.0278(6) -0.0048(5) -0.0013(5)
N1 0.086(8) 0.051(8) 0.067(9) 0.025(7) 0.039(8) 0.027(7)
N2 0.050(6) 0.050(7) 0.031(6) 0.022(6) -0.002(5) 0.005(5)
C1 0.146(17) 0.098(15) 0.121(19) 0.059(15) 0.083(15) 0.014(14)
C2 0.063(10) 0.095(15) 0.110(17) 0.001(13) 0.040(11) -0.010(10)
C3 0.118(15) 0.14(2) 0.098(17) 0.067(16) 0.017(13) 0.019(15)
C4 0.149(18) 0.070(13) 0.13(2) 0.040(15) 0.033(16) 0.015(14)
C5 0.24(3) 0.119(19) 0.10(2) 0.044(17) 0.054(19) 0.08(2)
C6 0.042(7) 0.067(10) 0.049(9) 0.017(8) -0.011(7) 0.008(7)
C7 0.056(8) 0.072(11) 0.042(9) 0.011(8) 0.010(7) 0.006(8)
C8 0.077(10) 0.072(11) 0.047(10) 0.025(9) -0.007(8) -0.004(8)
C9 0.091(11) 0.096(14) 0.049(11) 0.031(11) -0.018(9) -0.012(10)
C10 0.140(16) 0.140(19) 0.033(10) 0.022(12) -0.010(11) -0.002(14)

loop_
_atom_type_symbol
_atom_type_description
_atom_type_scat_dispersion_real
_atom_type_scat_dispersion_imag
_atom_type_scat_source
C C 0.0033 0.0016 'International Tables Vol C Tables 4.2.6.8 and 6.1.1.4'
H H 0.0000 0.0000 'International Tables Vol C Tables 4.2.6.8 and 6.1.1.4'
N N 0.0061 0.0033 'International Tables Vol C Tables 4.2.6.8 and 6.1.1.4'
O O 0.0106 0.0060 'International Tables Vol C Tables 4.2.6.8 and 6.1.1.4'
I I -0.4742 1.8119 'International Tables Vol C Tables 4.2.6.8 and 6.1.1.4'
Pb Pb -3.3944 10.1111 'International Tables Vol C Tables 4.2.6.8 and 6.1.1.4'

loop_
_geom_angle_atom_site_label_1
_geom_angle_atom_site_label_2
_geom_angle_atom_site_label_3
_geom_angle
_geom_angle_site_symmetry_1
_geom_angle_site_symmetry_3
I1 Pb1 I5 93.16(3) . .
I1 Pb1 I2 95.07(3) . .
I5 Pb1 I2 90.27(3) . .
I1 Pb1 I4 88.40(3) . .
I5 Pb1 I4 87.40(3) . .
I2 Pb1 I4 175.92(3) . .
I1 Pb1 I3 93.29(3) . 2_665
I5 Pb1 I3 173.16(3) . 2_665
I2 Pb1 I3 91.43(3) . 2_665
I4 Pb1 I3 90.51(3) . 2_665
I6 Pb2 I2 94.08(3) . 1_455
I6 Pb2 I5 95.01(3) . .
I2 Pb2 I5 91.02(3) 1_455 .
I6 Pb2 I4 89.06(3) . 2_565
I2 Pb2 I4 97.45(3) 1_455 2_565
I5 Pb2 I4 170.32(3) . 2_565
I6 Pb2 I3 87.90(3) . .
I2 Pb2 I3 175.56(3) 1_455 .
I5 Pb2 I3 84.83(2) . .
I4 Pb2 I3 86.55(3) 2_565 .
Pb2 I2 Pb1 123.74(4) 1_655 .
Pb2 I3 Pb1 140.13(3) . 2_665
Pb1 I4 Pb2 129.79(3) . 2_565
Pb1 I5 Pb2 85.02(3) . .
C1 N1 C3 113.9(13) . .
C1 N1 C2 106.3(13) . .
C3 N1 C2 105.3(12) . .
C7 N2 C6 108.9(9) . .
C7 N2 C8 109.4(9) . .
C6 N2 C8 109.4(10) . .
C2 C1 N1 114.9(14) 2_566 .
C1 C2 N1 110.9(12) 2_566 .
C4 C3 N1 108.4(15) . .
C3 C4 C5 110.6(18) . .
N2 C6 C7 106.5(11) . 2_655
N2 C7 C6 112.2(10) . 2_655
C9 C8 N2 112.9(11) . .
C8 C9 C10 112.0(12) . .

loop_
_geom_bond_atom_site_label_1
_geom_bond_atom_site_label_2
_geom_bond_distance
_geom_bond_site_symmetry_2
Pb1 I1 3.0479(10) .
Pb1 I5 3.1154(10) .
Pb1 I2 3.2146(11) .
Pb1 I4 3.2545(10) .
Pb1 I3 3.3761(10) 2_665
Pb2 I6 2.9839(11) .
Pb2 I2 3.1562(10) 1_455
Pb2 I5 3.2472(11) .
Pb2 I4 3.2767(11) 2_565
Pb2 I3 3.3372(9) .
I2 Pb2 3.1562(10) 1_655
I3 Pb1 3.3761(10) 2_665
I4 Pb2 3.2767(11) 2_565
N1 C1 1.453(18) .
N1 C3 1.52(2) .
N1 C2 1.520(17) .
N2 C7 1.479(14) .
N2 C6 1.519(15) .
N2 C8 1.527(16) .
C1 C2 1.43(2) 2_566
C2 C1 1.43(2) 2_566
C3 C4 1.47(2) .
C4 C5 1.55(2) .
C6 C7 1.523(17) 2_655
C7 C6 1.523(17) 2_655
C8 C9 1.490(18) .
C9 C10 1.583(19) .
